data_7038084
loop_
_publ_author_name
'Perl, David'
'Bisset, Sean W.'
'Telfer, Shane G.'

_publ_section_title
;
 Postcomplexation synthetic routes to dipyrrin complexes.
;
_journal_issue 6
_journal_name_full 'Dalton transactions (Cambridge, England : 2003)'
_journal_page_first 2440
_journal_page_last 2443
_journal_paper_doi 10.1039/c5dt04466a
_journal_volume 45
_journal_year 2016
_chemical_formula_sum 'C51 H36 N2 O6 P2 Re2 S'
_chemical_formula_weight 1239.22
_chemical_name_systematic
;
 ?
;
_space_group_crystal_system monoclinic
_space_group_IT_number 14
_space_group_name_Hall '-P 2yn'
_space_group_name_H-M_alt 'P 1 21/n 1'
_symmetry_space_group_name_Hall '-P 2yn'
_symmetry_space_group_name_H-M 'P 1 21/n 1'
_atom_sites_solution_hydrogens geom
_audit_creation_method SHELXL-2013
_audit_update_record
;
2015-09-09 deposited with the CCDC.
2016-01-15 downloaded from the CCDC.
;
_cell_angle_alpha 90
_cell_angle_beta 91.534(6)
_cell_angle_gamma 90
_cell_formula_units_Z 4
_cell_length_a 10.9320(2)
_cell_length_b 17.1113(3)
_cell_length_c 24.1889(17)
_cell_measurement_reflns_used 36007
_cell_measurement_temperature 133(2)
_cell_measurement_theta_max 71.9
_cell_measurement_theta_min 6.6
_cell_volume 4523.2(3)
_computing_cell_refinement 'FSProcess in Process-Auto (Rigaku, 1998)'
_computing_data_collection 'CrystalClear (Rigaku, 2005)'
_computing_data_reduction 'FSProcess in Process-Auto (Rigaku, 1998)'
_computing_molecular_graphics 'SXGRAPH in WinGX v2013.1'
_computing_publication_material 'SHELXL-13 (Sheldrick, 2013)'
_computing_structure_refinement 'SHELXL-2013 (Sheldrick, 2013)'
_computing_structure_solution 'SHELXS-2013 (Sheldrick, 2013)'
_diffrn_ambient_temperature 133(2)
_diffrn_detector_area_resol_mean 10
_diffrn_measured_fraction_theta_full 0.989
_diffrn_measured_fraction_theta_max 0.970
_diffrn_measurement_device_type 'Rigaku Spider'
_diffrn_measurement_method \w-scans
_diffrn_radiation_type CuK\a
_diffrn_radiation_wavelength 1.54178
_diffrn_reflns_av_R_equivalents 0.1052
_diffrn_reflns_av_unetI/netI 0.0887
_diffrn_reflns_laue_measured_fraction_full 0.989
_diffrn_reflns_laue_measured_fraction_max 0.970
_diffrn_reflns_limit_h_max 13
_diffrn_reflns_limit_h_min -13
_diffrn_reflns_limit_k_max 20
_diffrn_reflns_limit_k_min -14
_diffrn_reflns_limit_l_max 29
_diffrn_reflns_limit_l_min -29
_diffrn_reflns_number 49283
_diffrn_reflns_point_group_measured_fraction_full 0.989
_diffrn_reflns_point_group_measured_fraction_max 0.970
_diffrn_reflns_theta_full 67.679
_diffrn_reflns_theta_max 72.115
_diffrn_reflns_theta_min 6.571
_diffrn_source 'Rigaku MM007 rotating anode'
_exptl_absorpt_coefficient_mu 11.842
_exptl_absorpt_correction_T_max 1.000
_exptl_absorpt_correction_T_min 0.365
_exptl_absorpt_correction_type multi-scan
_exptl_absorpt_process_details '(ABSCOR; Higashi, 1995)'
_exptl_crystal_colour orange
_exptl_crystal_density_diffrn 1.820
_exptl_crystal_density_method 'not measured'
_exptl_crystal_description block
_exptl_crystal_F_000 2400
_exptl_crystal_size_max 0.550
_exptl_crystal_size_mid 0.300
_exptl_crystal_size_min 0.100
_refine_diff_density_max 2.374
_refine_diff_density_min -2.931
_refine_diff_density_rms 0.215
_refine_ls_extinction_coef 0.000200(16)
_refine_ls_extinction_expression Fc^*^=kFc[1+0.001xFc^2^\l^3^/sin(2\q)]^-1/4^
_refine_ls_extinction_method SHELXL
_refine_ls_goodness_of_fit_ref 1.005
_refine_ls_hydrogen_treatment constr
_refine_ls_matrix_type full
_refine_ls_number_parameters 578
_refine_ls_number_reflns 8654
_refine_ls_number_restraints 48
_refine_ls_restrained_S_all 1.003
_refine_ls_R_factor_all 0.0554
_refine_ls_R_factor_gt 0.0509
_refine_ls_shift/su_max 0.004
_refine_ls_shift/su_mean 0.000
_refine_ls_structure_factor_coef Fsqd
_refine_ls_weighting_details
;
 w=1/[\s^2^(Fo^2^)+46.9301P]
 where P=(Fo^2^+2Fc^2^)/3
;
_refine_ls_weighting_scheme calc
_refine_ls_wR_factor_gt 0.1110
_refine_ls_wR_factor_ref 0.1186
_reflns_Friedel_coverage 0.000
_reflns_number_gt 7922
_reflns_number_total 8654
_reflns_threshold_expression 'I > 2\s(I)'
_cod_data_source_file c5dt04466a2.cif
_cod_data_source_block c2
_cod_depositor_comments
;
Adding full bibliography for 7038083--7038090.cif.

2018-01-25
Z value and formula fixed to values more according to usual
chemical conventions.                 miguel
;
_cod_original_formula_weight 619.61
_cod_original_formula_units_Z 8
_cod_original_formula_sum 'C25.50 H18 N O3 P Re S0.50'
_cod_database_code 7038084
_shelx_space_group_comment
;
The symmetry employed for this shelxl refinement is uniquely defined
by the following loop, which should always be used as a source of
symmetry information in preference to the above space-group names.
They are only intended as comments.
;
_shelx_estimated_absorpt_t_min 0.059
_shelx_estimated_absorpt_t_max 0.384
_shelxl_version_number 2013-2

loop_
_space_group_symop_operation_xyz
'x, y, z'
'-x+1/2, y+1/2, -z+1/2'
'-x, -y, -z'
'x-1/2, -y-1/2, z-1/2'

loop_
_atom_site_label
_atom_site_type_symbol
_atom_site_fract_x
_atom_site_fract_y
_atom_site_fract_z
_atom_site_U_iso_or_equiv
_atom_site_adp_type
_atom_site_occupancy
_atom_site_site_symmetry_order
_atom_site_calc_flag
_atom_site_refinement_flags_posn
_atom_site_refinement_flags_adp
Re1 Re 0.87074(2) 0.13784(2) 0.98830(2) 0.01700(11) Uani 1 1 d . .
Re2 Re 0.95534(3) 0.34496(2) 0.85858(2) 0.01766(11) Uani 1 1 d . .
S1 S 0.86341(13) 0.24858(11) 0.92204(6) 0.0212(4) Uani 1 1 d . .
P1 P 0.87323(14) 0.23806(11) 1.06341(6) 0.0169(4) Uani 1 1 d . .
P2 P 0.90847(14) 0.25227(11) 0.77996(6) 0.0175(4) Uani 1 1 d . .
O12 O 0.8784(5) 0.0100(3) 0.8984(2) 0.0368(13) Uani 1 1 d . .
O21 O 1.2271(5) 0.3007(4) 0.8732(2) 0.0465(16) Uani 1 1 d . .
O11 O 1.1497(4) 0.1207(4) 1.0044(2) 0.0356(14) Uani 1 1 d . .
C12 C 0.8728(6) 0.0591(4) 0.9300(3) 0.0203(14) Uani 1 1 d . U
O20 O 1.0088(6) 0.4668(4) 0.9498(2) 0.0507(17) Uani 1 1 d . .
N1 N 0.6771(5) 0.1557(3) 0.9731(2) 0.0221(13) Uani 1 1 d . .
N2 N 0.7642(5) 0.3746(3) 0.8547(2) 0.0186(12) Uani 1 1 d . .
O10 O 0.8149(6) 0.0104(4) 1.0724(2) 0.0420(15) Uani 1 1 d . .
C53 C 0.6288(6) 0.2181(4) 0.9415(2) 0.0206(15) Uani 1 1 d . .
C76 C 0.9835(7) 0.3861(5) 0.6449(3) 0.0327(18) Uani 1 1 d . .
H76 H 1.0483 0.4194 0.6342 0.039 Uiso 1 1 calc R U
C33 C 0.8811(7) 0.1402(5) 1.2414(3) 0.0291(18) Uani 1 1 d . .
H33 H 0.8850 0.1204 1.2781 0.035 Uiso 1 1 calc R U
C42 C 1.0096(6) 0.2998(4) 1.0707(3) 0.0203(14) Uani 1 1 d . .
C38 C 0.5315(6) 0.3346(5) 1.0604(3) 0.0264(16) Uani 1 1 d . .
H38 H 0.4503 0.3167 1.0654 0.032 Uiso 1 1 calc R U
C67 C 1.0898(6) 0.1470(4) 0.8147(3) 0.0258(16) Uani 1 1 d . .
H67 H 1.0725 0.1644 0.8510 0.031 Uiso 1 1 calc R U
C35 C 0.7917(6) 0.2282(5) 1.1735(3) 0.0266(17) Uani 1 1 d . .
H35 H 0.7353 0.2688 1.1645 0.032 Uiso 1 1 calc R U
C30 C 0.8679(6) 0.1977(4) 1.1332(2) 0.0154(13) Uani 1 1 d . .
C66 C 1.0256(6) 0.1786(4) 0.7691(3) 0.0204(14) Uani 1 1 d . .
C39 C 0.5534(7) 0.4126(5) 1.0474(3) 0.038(2) Uani 1 1 d . .
H39 H 0.4868 0.4481 1.0440 0.045 Uiso 1 1 calc R U
O22 O 1.0330(5) 0.4816(4) 0.7864(2) 0.0439(15) Uani 1 1 d . .
C32 C 0.9581(7) 0.1103(5) 1.2018(3) 0.0305(18) Uani 1 1 d . .
H32 H 1.0149 0.0702 1.2113 0.037 Uiso 1 1 calc R U
C43 C 1.0907(6) 0.3082(4) 1.0274(3) 0.0222(14) Uani 1 1 d . U
H43 H 1.0769 0.2809 0.9936 0.027 Uiso 1 1 calc R U
C50 C 0.5815(6) 0.1124(5) 0.9880(3) 0.0272(16) Uani 1 1 d . U
H50 H 0.5871 0.0671 1.0106 0.033 Uiso 1 1 calc R U
C40 C 0.6709(7) 0.4385(5) 1.0396(3) 0.039(2) Uani 1 1 d . .
H40 H 0.6856 0.4916 1.0304 0.046 Uiso 1 1 calc R U
C73 C 0.7940(7) 0.2885(5) 0.6762(3) 0.0322(18) Uani 1 1 d . .
H73 H 0.7296 0.2543 0.6860 0.039 Uiso 1 1 calc R U
C11 C 1.0452(6) 0.1276(4) 0.9982(3) 0.0201(14) Uani 1 1 d . U
C36 C 0.7489(6) 0.3086(4) 1.0589(2) 0.0194(14) Uani 1 1 d . .
C57 C 0.5858(7) 0.4404(5) 0.8438(3) 0.0304(17) Uani 1 1 d . .
H57 H 0.5282 0.4784 0.8311 0.036 Uiso 1 1 calc R U
C51 C 0.4710(6) 0.1431(6) 0.9654(3) 0.040(2) Uani 1 1 d . .
H51 H 0.3914 0.1220 0.9693 0.049 Uiso 1 1 calc R U
C54 C 0.7086(5) 0.2705(4) 0.9168(2) 0.0202(15) Uani 1 1 d . .
C46 C 1.1345(7) 0.3851(5) 1.1270(3) 0.0334(19) Uani 1 1 d . .
H46 H 1.1503 0.4100 1.1615 0.040 Uiso 1 1 calc R U
C72 C 0.8937(6) 0.2999(4) 0.7123(2) 0.0214(15) Uani 1 1 d . .
C71 C 1.0518(6) 0.1508(4) 0.7164(3) 0.0256(16) Uani 1 1 d . .
H71 H 1.0082 0.1709 0.6850 0.031 Uiso 1 1 calc R U
C47 C 1.0342(7) 0.3387(5) 1.1205(3) 0.0308(18) Uani 1 1 d . .
H47 H 0.9801 0.3326 1.1502 0.037 Uiso 1 1 calc R U
C10 C 0.8411(7) 0.0571(5) 1.0414(3) 0.0262(16) Uani 1 1 d . U
C34 C 0.7999(6) 0.1982(5) 1.2275(3) 0.0289(17) Uani 1 1 d . .
H34 H 0.7479 0.2185 1.2549 0.035 Uiso 1 1 calc R U
C62 C 0.5494(6) 0.1852(5) 0.7930(3) 0.0337(19) Uani 1 1 d . .
H62 H 0.4715 0.2098 0.7922 0.040 Uiso 1 1 calc R U
C65 C 0.7756(6) 0.1134(5) 0.7941(3) 0.0284(17) Uani 1 1 d . .
H65 H 0.8530 0.0883 0.7938 0.034 Uiso 1 1 calc R U
C52 C 0.5003(6) 0.2085(5) 0.9371(3) 0.0287(17) Uani 1 1 d . .
H52 H 0.4446 0.2420 0.9177 0.034 Uiso 1 1 calc R U
C77 C 0.9895(7) 0.3476(4) 0.6961(3) 0.0266(16) Uani 1 1 d . .
H77 H 1.0593 0.3541 0.7199 0.032 Uiso 1 1 calc R U
C37 C 0.6292(6) 0.2832(5) 1.0658(3) 0.0244(16) Uani 1 1 d . .
H37 H 0.6143 0.2299 1.0745 0.029 Uiso 1 1 calc R U
C41 C 0.7687(6) 0.3856(4) 1.0453(3) 0.0269(16) Uani 1 1 d . .
H41 H 0.8498 0.4033 1.0398 0.032 Uiso 1 1 calc R U
C60 C 0.7688(6) 0.1943(4) 0.7857(2) 0.0198(14) Uani 1 1 d . .
C75 C 0.8831(8) 0.3753(5) 0.6104(3) 0.038(2) Uani 1 1 d . .
H75 H 0.8785 0.4012 0.5756 0.046 Uiso 1 1 calc R U
C31 C 0.9515(6) 0.1395(4) 1.1484(3) 0.0217(15) Uani 1 1 d . .
H31 H 1.0050 0.1194 1.1215 0.026 Uiso 1 1 calc R U
C64 C 0.6719(7) 0.0695(5) 0.8027(3) 0.0341(19) Uani 1 1 d . .
H64 H 0.6787 0.0149 0.8091 0.041 Uiso 1 1 calc R U
C58 C 0.7077(7) 0.4342(4) 0.8292(3) 0.0268(16) Uani 1 1 d . .
H58 H 0.7462 0.4684 0.8040 0.032 Uiso 1 1 calc R U
C20 C 0.9843(7) 0.4202(5) 0.9179(3) 0.0277(16) Uani 1 1 d . U
C61 C 0.6547(6) 0.2294(5) 0.7851(3) 0.0274(17) Uani 1 1 d . .
H61 H 0.6480 0.2841 0.7793 0.033 Uiso 1 1 calc R U
C55 C 0.6759(6) 0.3383(4) 0.8868(3) 0.0191(14) Uani 1 1 d . .
C70 C 1.1408(7) 0.0941(5) 0.7095(3) 0.0329(18) Uani 1 1 d . .
H70 H 1.1571 0.0751 0.6735 0.039 Uiso 1 1 calc R U
C74 C 0.7895(8) 0.3275(6) 0.6258(3) 0.039(2) Uani 1 1 d . .
H74 H 0.7203 0.3209 0.6017 0.047 Uiso 1 1 calc R U
C44 C 1.1917(6) 0.3571(4) 1.0343(3) 0.0284(17) Uani 1 1 d . .
H44 H 1.2460 0.3635 1.0046 0.034 Uiso 1 1 calc R U
C69 C 1.2059(7) 0.0653(5) 0.7548(4) 0.040(2) Uani 1 1 d . .
H69 H 1.2695 0.0283 0.7499 0.048 Uiso 1 1 calc R U
C63 C 0.5582(7) 0.1048(5) 0.8022(3) 0.037(2) Uani 1 1 d . .
H63 H 0.4867 0.0747 0.8080 0.045 Uiso 1 1 calc R U
C56 C 0.5656(6) 0.3800(5) 0.8803(3) 0.0320(19) Uani 1 1 d . .
H56 H 0.4909 0.3687 0.8979 0.038 Uiso 1 1 calc R U
C45 C 1.2147(6) 0.3969(5) 1.0838(3) 0.0319(18) Uani 1 1 d . .
H45 H 1.2829 0.4310 1.0880 0.038 Uiso 1 1 calc R U
C68 C 1.1785(7) 0.0903(5) 0.8072(3) 0.039(2) Uani 1 1 d . .
H68 H 1.2207 0.0686 0.8384 0.047 Uiso 1 1 calc R U
C22 C 1.0024(7) 0.4287(5) 0.8115(3) 0.0295(17) Uani 1 1 d . U
C21 C 1.1234(6) 0.3149(5) 0.8670(3) 0.0235(15) Uani 1 1 d . U

loop_
_atom_site_aniso_label
_atom_site_aniso_U_11
_atom_site_aniso_U_22
_atom_site_aniso_U_33
_atom_site_aniso_U_23
_atom_site_aniso_U_13
_atom_site_aniso_U_12
Re1 0.01868(16) 0.0204(2) 0.01185(16) 0.00019(11) -0.00002(10) -0.00042(11)
Re2 0.01880(16) 0.0213(2) 0.01274(16) 0.00085(11) -0.00122(11) -0.00205(12)
S1 0.0147(7) 0.0318(11) 0.0172(7) 0.0079(7) 0.0013(5) 0.0010(7)
P1 0.0160(7) 0.0220(10) 0.0126(7) 0.0007(7) -0.0001(5) 0.0007(7)
P2 0.0199(8) 0.0192(10) 0.0132(7) -0.0002(7) -0.0015(6) -0.0003(7)
O12 0.052(3) 0.033(4) 0.025(3) -0.007(2) -0.005(2) 0.006(3)
O21 0.025(3) 0.069(5) 0.046(3) 0.002(3) -0.006(2) -0.004(3)
O11 0.026(3) 0.054(4) 0.027(3) -0.008(3) -0.004(2) 0.012(3)
C12 0.023(2) 0.018(3) 0.020(2) -0.002(2) -0.0004(19) 0.001(2)
O20 0.078(5) 0.047(4) 0.026(3) -0.008(3) -0.011(3) -0.006(4)
N1 0.025(3) 0.021(4) 0.020(3) 0.001(2) 0.001(2) -0.001(2)
N2 0.030(3) 0.011(3) 0.015(3) 0.002(2) -0.003(2) 0.003(2)
O10 0.065(4) 0.041(4) 0.021(3) 0.009(3) 0.005(2) -0.014(3)
C53 0.024(3) 0.024(4) 0.014(3) 0.000(3) -0.001(2) 0.006(3)
C76 0.043(4) 0.034(5) 0.021(4) 0.007(3) 0.011(3) 0.008(4)
C33 0.039(4) 0.031(5) 0.017(3) 0.005(3) -0.005(3) -0.002(3)
C42 0.018(3) 0.020(4) 0.022(3) 0.002(3) -0.001(2) -0.001(3)
C38 0.021(3) 0.025(4) 0.032(4) 0.004(3) -0.002(3) 0.004(3)
C67 0.027(4) 0.022(4) 0.029(4) 0.004(3) 0.005(3) 0.001(3)
C35 0.023(3) 0.039(5) 0.018(3) 0.000(3) -0.003(2) 0.008(3)
C30 0.022(3) 0.005(3) 0.019(3) 0.000(2) -0.002(2) 0.000(3)
C66 0.022(3) 0.016(4) 0.024(3) 0.001(3) 0.002(2) 0.004(3)
C39 0.032(4) 0.045(6) 0.037(4) 0.008(4) 0.003(3) 0.018(4)
O22 0.050(3) 0.047(4) 0.035(3) 0.013(3) 0.008(3) -0.013(3)
C32 0.033(4) 0.037(5) 0.021(3) 0.003(3) -0.007(3) 0.009(4)
C43 0.0223(16) 0.0220(17) 0.0222(16) 0.0002(10) -0.0001(10) -0.0007(10)
C50 0.028(2) 0.027(3) 0.027(2) 0.004(2) 0.002(2) -0.004(2)
C40 0.041(4) 0.034(5) 0.042(5) 0.013(4) 0.006(3) 0.010(4)
C73 0.034(4) 0.044(5) 0.018(3) 0.000(3) -0.002(3) 0.005(4)
C11 0.032(3) 0.010(3) 0.018(3) -0.001(3) -0.002(2) 0.006(3)
C36 0.020(3) 0.025(4) 0.014(3) 0.003(3) -0.002(2) 0.001(3)
C57 0.037(4) 0.018(4) 0.035(4) 0.001(3) -0.011(3) 0.009(3)
C51 0.013(3) 0.073(7) 0.036(4) 0.006(4) -0.001(3) -0.011(4)
C54 0.014(3) 0.036(5) 0.011(3) -0.002(3) 0.001(2) 0.001(3)
C46 0.028(4) 0.037(5) 0.035(4) -0.015(4) -0.008(3) 0.001(4)
C72 0.026(3) 0.027(4) 0.011(3) 0.000(3) 0.001(2) 0.007(3)
C71 0.024(4) 0.027(5) 0.025(4) 0.002(3) 0.004(3) -0.004(3)
C47 0.025(4) 0.044(6) 0.024(4) -0.008(3) 0.006(3) -0.001(3)
C10 0.033(3) 0.022(4) 0.023(3) -0.004(3) -0.001(3) -0.001(3)
C34 0.029(4) 0.041(5) 0.017(3) -0.002(3) 0.000(3) -0.001(3)
C62 0.022(3) 0.050(6) 0.029(4) -0.010(4) -0.001(3) -0.007(4)
C65 0.022(3) 0.037(5) 0.026(4) 0.000(3) -0.001(3) -0.002(3)
C52 0.016(3) 0.043(5) 0.027(4) 0.008(3) -0.002(3) -0.004(3)
C77 0.034(4) 0.025(5) 0.021(4) 0.004(3) 0.001(3) 0.005(3)
C37 0.021(3) 0.034(5) 0.018(3) 0.004(3) -0.001(2) 0.003(3)
C41 0.025(4) 0.018(4) 0.037(4) 0.002(3) -0.003(3) 0.006(3)
C60 0.025(3) 0.020(4) 0.015(3) 0.000(3) -0.002(2) -0.010(3)
C75 0.059(5) 0.038(5) 0.016(4) 0.007(3) 0.007(3) 0.021(4)
C31 0.028(4) 0.017(4) 0.020(3) 0.002(3) 0.000(3) -0.003(3)
C64 0.035(4) 0.030(5) 0.037(4) 0.007(4) -0.006(3) -0.013(4)
C58 0.033(4) 0.018(4) 0.028(4) 0.002(3) -0.012(3) -0.001(3)
C20 0.032(3) 0.029(4) 0.022(3) 0.002(3) -0.002(3) 0.000(3)
C61 0.028(4) 0.035(5) 0.019(3) -0.003(3) -0.004(3) 0.000(3)
C55 0.018(3) 0.023(4) 0.016(3) -0.003(3) -0.003(2) 0.002(3)
C70 0.031(4) 0.030(5) 0.038(4) -0.009(4) 0.012(3) -0.006(3)
C74 0.043(5) 0.048(6) 0.025(4) 0.005(4) -0.007(3) 0.007(4)
C44 0.021(3) 0.027(5) 0.037(4) -0.001(3) 0.004(3) -0.008(3)
C69 0.033(4) 0.027(5) 0.060(6) 0.001(4) 0.014(4) 0.004(4)
C63 0.030(4) 0.046(6) 0.037(4) -0.008(4) 0.002(3) -0.019(4)
C56 0.021(3) 0.047(6) 0.028(4) -0.014(4) -0.003(3) 0.006(4)
C45 0.022(3) 0.022(5) 0.051(5) 0.001(4) -0.005(3) -0.008(3)
C68 0.032(4) 0.041(6) 0.044(5) 0.019(4) 0.002(3) 0.008(4)
C22 0.028(3) 0.034(4) 0.026(3) -0.003(3) -0.003(3) 0.000(3)
C21 0.026(3) 0.027(4) 0.017(3) 0.004(3) -0.002(2) -0.003(3)

loop_
_atom_type_symbol
_atom_type_description
_atom_type_scat_dispersion_real
_atom_type_scat_dispersion_imag
_atom_type_scat_source
C C 0.0181 0.0091 'International Tables Vol C Tables 4.2.6.8 and 6.1.1.4'
H H 0.0000 0.0000 'International Tables Vol C Tables 4.2.6.8 and 6.1.1.4'
N N 0.0311 0.0180 'International Tables Vol C Tables 4.2.6.8 and 6.1.1.4'
O O 0.0492 0.0322 'International Tables Vol C Tables 4.2.6.8 and 6.1.1.4'
P P 0.2955 0.4335 'International Tables Vol C Tables 4.2.6.8 and 6.1.1.4'
S S 0.3331 0.5567 'International Tables Vol C Tables 4.2.6.8 and 6.1.1.4'
Re Re -5.2083 5.8923 'International Tables Vol C Tables 4.2.6.8 and 6.1.1.4'

loop_
_geom_angle_atom_site_label_1
_geom_angle_atom_site_label_2
_geom_angle_atom_site_label_3
_geom_angle
C10 Re1 C11 92.0(3)
C10 Re1 C12 89.5(3)
C11 Re1 C12 89.8(3)
C10 Re1 N1 91.9(3)
C11 Re1 N1 176.1(3)
C12 Re1 N1 90.3(2)
C10 Re1 S1 168.1(2)
C11 Re1 S1 99.5(2)
C12 Re1 S1 93.5(2)
N1 Re1 S1 76.56(16)
C10 Re1 P1 90.4(2)
C11 Re1 P1 88.9(2)
C12 Re1 P1 178.69(19)
N1 Re1 P1 91.03(16)
S1 Re1 P1 86.85(6)
C21 Re2 C22 89.5(3)
C21 Re2 C20 87.9(3)
C22 Re2 C20 84.4(3)
C21 Re2 N2 175.9(2)
C22 Re2 N2 94.3(3)
C20 Re2 N2 90.8(3)
C21 Re2 S1 99.2(2)
C22 Re2 S1 170.7(2)
C20 Re2 S1 92.5(2)
N2 Re2 S1 76.95(15)
C21 Re2 P2 94.9(2)
C22 Re2 P2 94.3(2)
C20 Re2 P2 176.9(2)
N2 Re2 P2 86.44(15)
S1 Re2 P2 88.34(6)
C54 S1 Re2 102.8(2)
C54 S1 Re1 103.1(2)
Re2 S1 Re1 154.10(7)
C36 P1 C30 105.3(3)
C36 P1 C42 103.2(3)
C30 P1 C42 100.1(3)
C36 P1 Re1 114.7(2)
C30 P1 Re1 114.4(2)
C42 P1 Re1 117.3(2)
C66 P2 C60 103.1(3)
C66 P2 C72 103.0(3)
C60 P2 C72 104.8(3)
C66 P2 Re2 114.6(2)
C60 P2 Re2 116.0(2)
C72 P2 Re2 113.9(2)
O12 C12 Re1 175.4(6)
C50 N1 C53 106.3(6)
C50 N1 Re1 130.2(5)
C53 N1 Re1 123.5(4)
C58 N2 C55 106.2(6)
C58 N2 Re2 129.6(5)
C55 N2 Re2 123.7(4)
C54 C53 N1 119.3(6)
C54 C53 C52 132.3(6)
N1 C53 C52 108.1(6)
C75 C76 C77 119.5(8)
C75 C76 H76 120.3
C77 C76 H76 120.3
C34 C33 C32 120.0(7)
C34 C33 H33 120.0
C32 C33 H33 120.0
C47 C42 C43 119.1(6)
C47 C42 P1 119.7(5)
C43 C42 P1 121.2(5)
C39 C38 C37 119.5(7)
C39 C38 H38 120.3
C37 C38 H38 120.3
C68 C67 C66 120.3(7)
C68 C67 H67 119.9
C66 C67 H67 119.9
C30 C35 C34 119.1(7)
C30 C35 H35 120.4
C34 C35 H35 120.4
C31 C30 C35 118.8(6)
C31 C30 P1 118.4(5)
C35 C30 P1 122.5(5)
C71 C66 C67 118.5(6)
C71 C66 P2 122.0(5)
C67 C66 P2 119.5(5)
C40 C39 C38 120.4(7)
C40 C39 H39 119.8
C38 C39 H39 119.8
C31 C32 C33 119.5(7)
C31 C32 H32 120.2
C33 C32 H32 120.2
C42 C43 C44 119.4(7)
C42 C43 H43 120.3
C44 C43 H43 120.3
N1 C50 C51 110.9(7)
N1 C50 H50 124.6
C51 C50 H50 124.6
C39 C40 C41 119.2(8)
C39 C40 H40 120.4
C41 C40 H40 120.4
C74 C73 C72 119.5(8)
C74 C73 H73 120.3
C72 C73 H73 120.3
O11 C11 Re1 179.3(7)
C41 C36 C37 118.8(6)
C41 C36 P1 121.9(5)
C37 C36 P1 119.2(6)
C56 C57 C58 106.0(7)
C56 C57 H57 127.0
C58 C57 H57 127.0
C52 C51 C50 106.9(6)
C52 C51 H51 126.5
C50 C51 H51 126.5
C53 C54 C55 126.5(6)
C53 C54 S1 116.8(5)
C55 C54 S1 116.7(5)
C47 C46 C45 121.2(7)
C47 C46 H46 119.4
C45 C46 H46 119.4
C77 C72 C73 119.2(6)
C77 C72 P2 117.6(5)
C73 C72 P2 123.2(6)
C70 C71 C66 120.7(7)
C70 C71 H71 119.6
C66 C71 H71 119.6
C46 C47 C42 121.0(7)
C46 C47 H47 119.5
C42 C47 H47 119.5
O10 C10 Re1 175.2(7)
C33 C34 C35 121.2(7)
C33 C34 H34 119.4
C35 C34 H34 119.4
C61 C62 C63 120.2(7)
C61 C62 H62 119.9
C63 C62 H62 119.9
C64 C65 C60 121.3(7)
C64 C65 H65 119.4
C60 C65 H65 119.4
C51 C52 C53 107.8(7)
C51 C52 H52 126.1
C53 C52 H52 126.1
C72 C77 C76 120.4(7)
C72 C77 H77 119.8
C76 C77 H77 119.8
C38 C37 C36 120.9(7)
C38 C37 H37 119.6
C36 C37 H37 119.6
C36 C41 C40 121.1(7)
C36 C41 H41 119.5
C40 C41 H41 119.5
C61 C60 C65 118.3(6)
C61 C60 P2 121.2(6)
C65 C60 P2 120.4(5)
C74 C75 C76 120.3(7)
C74 C75 H75 119.8
C76 C75 H75 119.8
C32 C31 C30 121.3(7)
C32 C31 H31 119.3
C30 C31 H31 119.3
C63 C64 C65 120.1(8)
C63 C64 H64 119.9
C65 C64 H64 119.9
N2 C58 C57 112.0(7)
N2 C58 H58 124.0
C57 C58 H58 124.0
O20 C20 Re2 174.1(7)
C60 C61 C62 120.7(8)
C60 C61 H61 119.7
C62 C61 H61 119.7
N2 C55 C56 108.3(6)
N2 C55 C54 118.8(5)
C56 C55 C54 132.9(7)
C69 C70 C71 120.0(7)
C69 C70 H70 120.0
C71 C70 H70 120.0
C75 C74 C73 121.1(7)
C75 C74 H74 119.4
C73 C74 H74 119.4
C45 C44 C43 121.3(7)
C45 C44 H44 119.3
C43 C44 H44 119.3
C68 C69 C70 120.0(8)
C68 C69 H69 120.0
C70 C69 H69 120.0
C64 C63 C62 119.4(7)
C64 C63 H63 120.3
C62 C63 H63 120.3
C57 C56 C55 107.5(7)
C57 C56 H56 126.3
C55 C56 H56 126.3
C44 C45 C46 118.0(7)
C44 C45 H45 121.0
C46 C45 H45 121.0
C69 C68 C67 120.5(8)
C69 C68 H68 119.8
C67 C68 H68 119.8
O22 C22 Re2 175.5(7)
O21 C21 Re2 176.2(7)

loop_
_geom_bond_atom_site_label_1
_geom_bond_atom_site_label_2
_geom_bond_distance
Re1 C10 1.920(8)
Re1 C11 1.924(7)
Re1 C12 1.950(7)
Re1 N1 2.160(6)
Re1 S1 2.4817(17)
Re1 P1 2.4979(17)
Re2 C21 1.914(7)
Re2 C22 1.910(8)
Re2 C20 1.947(8)
Re2 N2 2.150(6)
Re2 S1 2.4836(17)
Re2 P2 2.5184(17)
S1 C54 1.735(6)
P1 C36 1.819(7)
P1 C30 1.827(6)
P1 C42 1.832(7)
P2 C66 1.821(7)
P2 C60 1.830(7)
P2 C72 1.831(6)
O12 C12 1.141(8)
O21 C21 1.165(8)
O11 C11 1.154(8)
O20 C20 1.137(9)
N1 C50 1.339(9)
N1 C53 1.409(8)
N2 C58 1.336(9)
N2 C55 1.400(8)
O10 C10 1.137(9)
C53 C54 1.396(9)
C53 C52 1.415(9)
C76 C75 1.374(11)
C76 C77 1.403(10)
C76 H76 0.9500
C33 C34 1.367(10)
C33 C32 1.390(10)
C33 H33 0.9500
C42 C47 1.395(9)
C42 C43 1.397(9)
C38 C39 1.393(11)
C38 C37 1.388(10)
C38 H38 0.9500
C67 C68 1.386(10)
C67 C66 1.402(9)
C67 H67 0.9500
C35 C30 1.400(9)
C35 C34 1.405(9)
C35 H35 0.9500
C30 C31 1.395(9)
C66 C71 1.395(9)
C39 C40 1.377(11)
C39 H39 0.9500
O22 C22 1.145(9)
C32 C31 1.385(9)
C32 H32 0.9500
C43 C44 1.392(9)
C43 H43 0.9500
C50 C51 1.413(10)
C50 H50 0.9500
C40 C41 1.405(10)
C40 H40 0.9500
C73 C74 1.390(10)
C73 C72 1.392(9)
C73 H73 0.9500
C36 C41 1.376(10)
C36 C37 1.393(9)
C57 C56 1.382(11)
C57 C58 1.391(10)
C57 H57 0.9500
C51 C52 1.355(11)
C51 H51 0.9500
C54 C55 1.409(10)
C46 C47 1.360(11)
C46 C45 1.395(11)
C46 H46 0.9500
C72 C77 1.392(10)
C71 C70 1.388(10)
C71 H71 0.9500
C47 H47 0.9500
C34 H34 0.9500
C62 C61 1.394(10)
C62 C63 1.396(12)
C62 H62 0.9500
C65 C64 1.381(10)
C65 C60 1.400(10)
C65 H65 0.9500
C52 H52 0.9500
C77 H77 0.9500
C37 H37 0.9500
C41 H41 0.9500
C60 C61 1.384(10)
C75 C74 1.370(12)
C75 H75 0.9500
C31 H31 0.9500
C64 C63 1.382(11)
C64 H64 0.9500
C58 H58 0.9500
C61 H61 0.9500
C55 C56 1.406(9)
C70 C69 1.382(11)
C70 H70 0.9500
C74 H74 0.9500
C44 C45 1.395(11)
C44 H44 0.9500
C69 C68 1.377(12)
C69 H69 0.9500
C63 H63 0.9500
C56 H56 0.9500
C45 H45 0.9500
C68 H68 0.9500
